data_1528269
loop_
_publ_author_name
'van Laar, B.'
'Ijdo, D.J.W.'

_publ_section_title
;
 Preparation, crystal structure, and magnetic structure of Li Cr S2 and Li
 V S2
;
_journal_name_full 'Journal of Solid State Chemistry'
_journal_page_first 590
_journal_page_last 595
_journal_volume 3
_journal_year 1971
_chemical_formula_sum 'Li S2 V'
_chemical_name_systematic 'Li V S2'
_space_group_IT_number 164
_symmetry_space_group_name_Hall '-P 3 2"'
_symmetry_space_group_name_H-M 'P -3 m 1'
_cell_angle_alpha 90
_cell_angle_beta 90
_cell_angle_gamma 120
_cell_formula_units_Z 1
_cell_length_a 3.3803
_cell_length_b 3.3803
_cell_length_c 6.1381
_cell_volume 60.740
_citation_journal_id_ASTM JSSCBI
_cod_data_source_file vanLaar_JSSCBI_1971_1979.cif
_cod_data_source_block Li1S2V1
_cod_original_cell_volume 60.74004
_cod_original_formula_sum 'Li1 S2 V1'
_cod_database_code 1528269

loop_
_symmetry_equiv_pos_as_xyz
x,y,z
-y,x-y,z
-x+y,-x,z
y,x,-z
-x,-x+y,-z
x-y,-y,-z
-x,-y,-z
y,-x+y,-z
x-y,x,-z
-y,-x,z
x,x-y,z
-x+y,y,z

loop_
_atom_site_label
_atom_site_type_symbol
_atom_site_fract_x
_atom_site_fract_y
_atom_site_fract_z
_atom_site_occupancy
_atom_site_U_iso_or_equiv
S1 S-2 0.3333 0.6667 0.235 1 0.0
Li1 Li+1 0 0 0.5 1 0.0
V1 V+3 0 0 0 1 0.0
